data_2212913
loop_
_publ_author_name
'Moreno-Fuquen, Rodolfo'
'Valderrama-N, Jaime'
'Kennedy, Alan R.'

_publ_section_title
;
 Three-centre hydrogen bonds in 4-picoline <i>N</i>-oxide--hydroquinone
 (1/1)
;
_journal_coeditor_code HG2188
_journal_issue 4
_journal_name_full 'Acta Crystallographica Section E'
_journal_page_first o1534
_journal_page_last o1536
_journal_paper_doi 10.1107/S160053680700877X
_journal_volume 63
_journal_year 2007
_chemical_formula_iupac 'C6 H7 N O, C6 H6 O2'
_chemical_formula_moiety 'C6 H7 N O, C6 H6 O2'
_chemical_formula_sum 'C12 H13 N O3'
_chemical_formula_weight 219.23
_chemical_melting_point 395.0(10)
_chemical_name_systematic
;
4-picoline N-oxide--hydroquinone (1/1)
;
_space_group_IT_number 15
_symmetry_cell_setting monoclinic
_symmetry_space_group_name_Hall '-C 2yc'
_symmetry_space_group_name_H-M 'C 1 2/c 1'
_atom_sites_solution_hydrogens geom
_atom_sites_solution_primary direct
_atom_sites_solution_secondary difmap
_audit_creation_method SHELXL-97
_cell_angle_alpha 90.00
_cell_angle_beta 121.625(2)
_cell_angle_gamma 90.00
_cell_formula_units_Z 4
_cell_length_a 13.0486(2)
_cell_length_b 11.2091(2)
_cell_length_c 9.0905(3)
_cell_measurement_reflns_used 25
_cell_measurement_temperature 291(2)
_cell_measurement_theta_max 26.28
_cell_measurement_theta_min 2.92
_cell_volume 1132.16(5)
_computing_cell_refinement 'CAD-4 Software'
_computing_data_collection 'CAD-4 Software (Enraf--Nonius, 1989)'
_computing_data_reduction 'SDP (Frenz, 1978)'
_computing_molecular_graphics 'ORTEP-3 (Farrugia, 1997)'
_computing_publication_material SHELXL97
_computing_structure_refinement 'SHELXL97 (Sheldrick, 1997)'
_computing_structure_solution 'SHELXS97 (Sheldrick, 1997)'
_diffrn_measured_fraction_theta_full 0.999
_diffrn_measured_fraction_theta_max 0.999
_diffrn_measurement_device_type 'Enraf--Nonius CAD-4'
_diffrn_measurement_method \w/2\q
_diffrn_radiation_monochromator graphite
_diffrn_radiation_source 'fine-focus sealed tube'
_diffrn_radiation_type MoK\a
_diffrn_radiation_wavelength 0.71073
_diffrn_reflns_av_R_equivalents 0.019
_diffrn_reflns_av_sigmaI/netI 0.028
_diffrn_reflns_limit_h_max 0
_diffrn_reflns_limit_h_min -16
_diffrn_reflns_limit_k_max 13
_diffrn_reflns_limit_k_min 0
_diffrn_reflns_limit_l_max 11
_diffrn_reflns_limit_l_min -9
_diffrn_reflns_number 1191
_diffrn_reflns_theta_full 26.28
_diffrn_reflns_theta_max 26.28
_diffrn_reflns_theta_min 2.92
_diffrn_standards_decay_% 0.07
_diffrn_standards_interval_time 120
_diffrn_standards_number 2
_exptl_absorpt_coefficient_mu 0.093
_exptl_absorpt_correction_type none
_exptl_crystal_colour colorless
_exptl_crystal_density_diffrn 1.286
_exptl_crystal_density_method 'not measured'
_exptl_crystal_description prism
_exptl_crystal_F_000 464
_exptl_crystal_size_max 0.25
_exptl_crystal_size_mid 0.20
_exptl_crystal_size_min 0.12
_refine_diff_density_max 0.181
_refine_diff_density_min -0.151
_refine_ls_extinction_coef 0.0090(10)
_refine_ls_extinction_expression Fc^*^=kFc[1+0.001xFc^2^\l^3^/sin(2\q)]^-1/4^
_refine_ls_extinction_method SHELXL97
_refine_ls_goodness_of_fit_ref 1.111
_refine_ls_hydrogen_treatment constr
_refine_ls_matrix_type full
_refine_ls_number_parameters 86
_refine_ls_number_reflns 1145
_refine_ls_number_restraints 0
_refine_ls_restrained_S_all 1.111
_refine_ls_R_factor_all 0.080
_refine_ls_R_factor_gt 0.037
_refine_ls_shift/su_max 0.000
_refine_ls_shift/su_mean 0.000
_refine_ls_structure_factor_coef Fsqd
_refine_ls_weighting_details 'calc w=1/[\s^2^(Fo^2^)+(0.0275P)^2^+0.8305P] where P=(Fo^2^+2Fc^2^)/3'
_refine_ls_weighting_scheme calc
_refine_ls_wR_factor_gt 0.081
_refine_ls_wR_factor_ref 0.107
_reflns_number_gt 767
_reflns_number_total 1145
_reflns_threshold_expression I>2\s(I)
_cod_data_source_file hg2188.cif
_cod_data_source_block I
_cod_original_sg_symbol_H-M 'C 2/c'
_cod_database_code 2212913
_cod_database_fobs_code 2212913

loop_
_symmetry_equiv_pos_as_xyz
'x, y, z'
'-x, y, -z+1/2'
'x+1/2, y+1/2, z'
'-x+1/2, y+1/2, -z+1/2'
'-x, -y, -z'
'x, -y, z-1/2'
'-x+1/2, -y+1/2, -z'
'x+1/2, -y+1/2, z-1/2'

loop_
_atom_site_type_symbol
_atom_site_label
_atom_site_fract_x
_atom_site_fract_y
_atom_site_fract_z
_atom_site_U_iso_or_equiv
_atom_site_adp_type
_atom_site_calc_flag
_atom_site_refinement_flags
_atom_site_occupancy
O O1 0.0000 0.05806(17) 0.2500 0.0632(6) Uani d S 1
N N1 0.0000 0.17689(19) 0.2500 0.0438(6) Uani d S 1
C C1 -0.07221(17) 0.23638(18) 0.1025(2) 0.0478(5) Uani d . 1
H H1 -0.1210 0.1945 0.0006 0.057 Uiso calc R 1
C C2 -0.07418(18) 0.35833(18) 0.1018(3) 0.0486(5) Uani d . 1
H H2 -0.1264 0.3984 -0.0003 0.058 Uiso calc R 1
C C3 0.0000 0.4234(2) 0.2500 0.0467(7) Uani d S 1
C C4 0.0000 0.5569(3) 0.2500 0.0734(10) Uani d S 1
H H41 -0.0355 0.5854 0.1337 0.088 Uiso calc PR 0.50
H H42 0.0812 0.5854 0.3184 0.088 Uiso calc PR 0.50
H H43 -0.0458 0.5854 0.2979 0.088 Uiso calc PR 0.50
O O2 0.82209(15) 0.93184(14) 0.23888(19) 0.0644(5) Uani d . 1
H H2A 0.8762 0.9803 0.2367 0.084(9) Uiso d . 1
C C5 0.78890(17) 0.84215(17) 0.1197(2) 0.0438(5) Uani d . 1
C C6 0.82546(18) 0.83686(18) 0.0020(2) 0.0475(5) Uani d . 1
H H6 0.8766 0.8950 0.0030 0.057 Uiso calc R 1
C C7 0.78611(18) 0.74539(19) -0.1167(2) 0.0483(5) Uani d . 1
H H7 0.8106 0.7428 -0.1960 0.058 Uiso calc R 1

loop_
_atom_site_aniso_label
_atom_site_aniso_U_11
_atom_site_aniso_U_22
_atom_site_aniso_U_33
_atom_site_aniso_U_12
_atom_site_aniso_U_13
_atom_site_aniso_U_23
O1 0.0624(14) 0.0373(11) 0.0854(16) 0.000 0.0356(12) 0.000
N1 0.0410(12) 0.0410(13) 0.0511(13) 0.000 0.0252(11) 0.000
C1 0.0426(10) 0.0549(13) 0.0410(10) -0.0016(10) 0.0184(9) -0.0038(9)
C2 0.0452(11) 0.0520(13) 0.0436(11) 0.0064(9) 0.0198(9) 0.0076(9)
C3 0.0448(16) 0.0441(16) 0.0542(17) 0.000 0.0280(14) 0.000
C4 0.076(2) 0.0467(19) 0.084(3) 0.000 0.032(2) 0.000
O2 0.0804(11) 0.0589(10) 0.0639(10) -0.0185(9) 0.0447(9) -0.0214(8)
C5 0.0459(10) 0.0441(11) 0.0403(10) 0.0003(9) 0.0218(9) -0.0015(8)
C6 0.0502(11) 0.0483(11) 0.0480(11) -0.0110(9) 0.0285(9) 0.0002(9)
C7 0.0507(11) 0.0578(12) 0.0452(10) -0.0063(10) 0.0312(9) -0.0025(9)

loop_
_atom_type_symbol
_atom_type_description
_atom_type_scat_dispersion_real
_atom_type_scat_dispersion_imag
_atom_type_scat_source
C C 0.0033 0.0016 'International Tables Vol C Tables 4.2.6.8 and 6.1.1.4'
H H 0.0000 0.0000 'International Tables Vol C Tables 4.2.6.8 and 6.1.1.4'
N N 0.0061 0.0033 'International Tables Vol C Tables 4.2.6.8 and 6.1.1.4'
O O 0.0106 0.0060 'International Tables Vol C Tables 4.2.6.8 and 6.1.1.4'

loop_
_geom_angle_atom_site_label_1
_geom_angle_atom_site_label_2
_geom_angle_atom_site_label_3
_geom_angle_site_symmetry_1
_geom_angle_site_symmetry_3
_geom_angle
O1 N1 C1 . 2 119.75(12)
O1 N1 C1 . . 119.75(12)
N1 C1 C2 . . 120.2(2)
N1 C1 H1 . . 119.9
C2 C1 H1 . . 119.9
C1 C2 C3 . . 121.3(2)
C1 C2 H2 . . 119.3
C3 C2 H2 . . 119.3
C2 C3 C2 . 2 116.4(3)
C2 C3 C4 . . 121.78(13)
C2 C3 C4 2 . 121.78(13)
C3 C4 H41 . . 109.5
C3 C4 H42 . . 109.5
H41 C4 H42 . . 109.5
C3 C4 H43 . . 109.5
H41 C4 H43 . . 109.5
H42 C4 H43 . . 109.5
C5 O2 H2A . . 110.61
O2 C5 C7 . 7_665 117.70(17)
O2 C5 C6 . . 123.29(18)
C7 C5 C6 7_665 . 119.00(18)
C7 C6 C5 . . 120.00(18)
C7 C6 H6 . . 120.0
C5 C6 H6 . . 120.0
C5 C7 C6 7_665 . 121.01(17)
C5 C7 H7 7_665 . 119.5
C6 C7 H7 . . 119.5

loop_
_geom_bond_atom_site_label_1
_geom_bond_atom_site_label_2
_geom_bond_site_symmetry_2
_geom_bond_distance
O1 N1 . 1.332(3)
N1 C1 . 1.344(2)
C1 C2 . 1.367(3)
C1 H1 . 0.9300
C2 C3 . 1.384(2)
C2 H2 . 0.9300
C3 C4 . 1.497(4)
C4 H41 . 0.9600
C4 H42 . 0.9600
C4 H43 . 0.9600
O2 C5 . 1.371(2)
O2 H2A . 0.8990
C5 C6 . 1.382(3)
C6 C7 . 1.378(3)
C6 H6 . 0.9300
C7 C5 7_665 1.376(3)
C7 H7 . 0.9300

loop_
_geom_torsion_atom_site_label_1
_geom_torsion_atom_site_label_2
_geom_torsion_atom_site_label_3
_geom_torsion_atom_site_label_4
_geom_torsion_site_symmetry_1
_geom_torsion_site_symmetry_4
_geom_torsion
O1 N1 C1 C2 . . 178.99(14)
C1 N1 C1 C2 2 . -1.01(14)
N1 C1 C2 C3 . . 2.0(3)
C1 C2 C3 C2 . 2 -1.01(14)
C1 C2 C3 C4 . . 178.99(14)
O2 C5 C6 C7 . . -178.47(18)
C7 C5 C6 C7 7_665 . 0.5(3)
C5 C6 C7 C5 . 7_665 -0.5(3)
